data_7227821
loop_
_publ_author_name
'Mol\<canov, Kre\<simir'
'Koji\'c-Prodi\'c, Biserka'

_publ_section_title
;
 Spin pairing, electrostatic and dipolar interactions influence stacking
 of radical anions in alkali salts of
 4,5-dichloro-3,6-dioxocyclohexa-1,4-diene-1,2-dicarbonitrile (DDQ)
;
_journal_issue 13
_journal_name_full CrystEngComm
_journal_page_first 1801
_journal_paper_doi 10.1039/C7CE00261K
_journal_volume 19
_journal_year 2017
_chemical_compound_source 'synthesis as described'
_chemical_formula_moiety 'C12 H10 Cl2 Cs N2 O4'
_chemical_formula_sum 'C12 H10 Cl2 Cs N2 O4'
_chemical_formula_weight 450.03
_chemical_properties_physical ', Air-sensitive'
_space_group_crystal_system triclinic
_space_group_IT_number 2
_space_group_name_Hall '-P 1'
_space_group_name_H-M_alt 'P -1'
_symmetry_cell_setting triclinic
_symmetry_Int_Tables_number 2
_symmetry_space_group_name_Hall '-P 1'
_symmetry_space_group_name_H-M 'P -1'
_atom_sites_solution_hydrogens mixed
_audit_creation_date 2015-03-16T15:23:01-00:00
_audit_creation_method 'WinGX routine CIF_UPDATE'
_audit_update_record
;
2017-02-03 deposited with the CCDC.
2017-03-08 downloaded from the CCDC.
;
_cell_angle_alpha 109.248(4)
_cell_angle_beta 92.148(4)
_cell_angle_gamma 90.445(4)
_cell_formula_units_Z 2
_cell_length_a 6.1080(3)
_cell_length_b 10.6399(5)
_cell_length_c 12.5460(7)
_cell_measurement_reflns_used 3446
_cell_measurement_temperature 100(2)
_cell_measurement_theta_max 75.7016
_cell_measurement_theta_min 3.732
_cell_measurement_wavelength 1.54179
_cell_volume 769.05(7)
_computing_cell_refinement
;
        CrysAlisPro, Agilent Technologies,
        Version 1.171.36.20 (release 27-06-2012 CrysAlis171 .NET)
        (compiled Jul 11 2012,15:38:31)
;
_computing_data_collection
;
        CrysAlisPro, Agilent Technologies,
        Version 1.171.36.20 (release 27-06-2012 CrysAlis171 .NET)
        (compiled Jul 11 2012,15:38:31)
;
_computing_data_reduction
;
        CrysAlisPro, Agilent Technologies,
        Version 1.171.36.20 (release 27-06-2012 CrysAlis171 .NET)
        (compiled Jul 11 2012,15:38:31)
;
_computing_molecular_graphics 'Ortep-3 for Windows (Farrugia, 1997)'
_computing_publication_material 'WinGX publication routines (Farrugia, 1999)'
_computing_structure_refinement 'SHELXL-2013 (Sheldrick, 2013)'
_computing_structure_solution 'SHELXS-86 (Sheldrick, 1986)'
_diffrn_ambient_temperature 100(2)
_diffrn_detector_area_resol_mean 10.4323
_diffrn_measured_fraction_theta_full 0.994
_diffrn_measured_fraction_theta_max 0.974
_diffrn_measurement_device_type 'Xcalibur, Ruby, Nova'
_diffrn_measurement_method '\w scans'
_diffrn_orient_matrix_UB_11 0.0527662
_diffrn_orient_matrix_UB_12 -0.0292595
_diffrn_orient_matrix_UB_13 0.1104465
_diffrn_orient_matrix_UB_21 -0.1915612
_diffrn_orient_matrix_UB_22 -0.1022445
_diffrn_orient_matrix_UB_23 -0.0280324
_diffrn_orient_matrix_UB_31 0.1557332
_diffrn_orient_matrix_UB_32 -0.110552
_diffrn_orient_matrix_UB_33 -0.0629481
_diffrn_radiation_monochromator mirror
_diffrn_radiation_probe x-ray
_diffrn_radiation_type CuK\a
_diffrn_radiation_wavelength 1.54179
_diffrn_reflns_av_R_equivalents 0.0451
_diffrn_reflns_av_unetI/netI 0.0602
_diffrn_reflns_Laue_measured_fraction_full 0.994
_diffrn_reflns_Laue_measured_fraction_max 0.974
_diffrn_reflns_limit_h_max 7
_diffrn_reflns_limit_h_min -6
_diffrn_reflns_limit_k_max 10
_diffrn_reflns_limit_k_min -13
_diffrn_reflns_limit_l_max 14
_diffrn_reflns_limit_l_min -15
_diffrn_reflns_number 6498
_diffrn_reflns_point_group_measured_fraction_full 0.994
_diffrn_reflns_point_group_measured_fraction_max 0.974
_diffrn_reflns_theta_full 67.68
_diffrn_reflns_theta_max 75.882
_diffrn_reflns_theta_min 3.735
_exptl_absorpt_coefficient_mu 22.138
_exptl_absorpt_correction_T_max 1
_exptl_absorpt_correction_T_min 0.35952
_exptl_absorpt_correction_type multi-scan
_exptl_absorpt_process_details
;
        CrysAlisPro, Agilent Technologies,
        Version 1.171.36.20 (release 27-06-2012 CrysAlis171 .NET)
        (compiled Jul 11 2012,15:38:31)
        Empirical absorption correction using spherical harmonics,
 implemented in SCALE3 ABSPACK scaling algorithm.
;
_exptl_crystal_colour 'dark red'
_exptl_crystal_density_diffrn 1.943
_exptl_crystal_density_method 'not measured'
_exptl_crystal_description prism
_exptl_crystal_F_000 434
_exptl_crystal_size_max 0.12
_exptl_crystal_size_mid 0.06
_exptl_crystal_size_min 0.06
_refine_diff_density_max 2.032
_refine_diff_density_min -0.82
_refine_diff_density_rms 0.174
_refine_ls_extinction_method none
_refine_ls_goodness_of_fit_ref 1.071
_refine_ls_hydrogen_treatment mixed
_refine_ls_matrix_type full
_refine_ls_number_parameters 198
_refine_ls_number_reflns 3129
_refine_ls_number_restraints 3
_refine_ls_restrained_S_all 1.07
_refine_ls_R_factor_all 0.047
_refine_ls_R_factor_gt 0.0432
_refine_ls_shift/su_max 0.001
_refine_ls_shift/su_mean 0
_refine_ls_structure_factor_coef Fsqd
_refine_ls_weighting_details 'w=1/[\s^2^(Fo^2^)+(0.0681P)^2^+1.0729P] where P=(Fo^2^+2Fc^2^)/3'
_refine_ls_weighting_scheme calc
_refine_ls_wR_factor_gt 0.1111
_refine_ls_wR_factor_ref 0.1153
_reflns_number_gt 2913
_reflns_number_total 3129
_reflns_threshold_expression 'I > 2\s(I)'
_cod_data_source_file c7ce00261k2.cif
_cod_data_source_block csddq-mecoet-100k
_cod_depositor_comments 'Adding full bibliography for 7227819--7227824.cif.'
_cod_database_code 7227821

loop_
_symmetry_equiv_pos_site_id
_symmetry_equiv_pos_as_xyz
1 'x, y, z'
2 -x,-y,-z

loop_
_atom_site_label
_atom_site_type_symbol
_atom_site_fract_x
_atom_site_fract_y
_atom_site_fract_z
_atom_site_U_iso_or_equiv
_atom_site_adp_type
_atom_site_occupancy
_atom_site_calc_flag
Cs1 Cs 0.25140(5) 0.53096(3) 0.87651(2) 0.02319(13) Uani 1 d
Cl1 Cl 0.2473(2) 1.33439(12) 1.22999(11) 0.0273(3) Uani 1 d
Cl2 Cl 0.2754(2) 1.03940(13) 1.24179(10) 0.0255(3) Uani 1 d
O1 O 0.3009(6) 0.8375(4) 1.0169(3) 0.0219(7) Uani 1 d
O2 O 0.2096(7) 1.3376(4) 0.9999(3) 0.0259(8) Uani 1 d
C1 C 0.2803(8) 0.9526(5) 1.0136(4) 0.0180(9) Uani 1 d
C2 C 0.2590(8) 0.9789(5) 0.9070(4) 0.0190(9) Uani 1 d
C3 C 0.2415(8) 1.1072(5) 0.9019(4) 0.0194(9) Uani 1 d
C4 C 0.2357(8) 1.2240(5) 1.0030(4) 0.0202(10) Uani 1 d
C5 C 0.2544(8) 1.1957(5) 1.1103(4) 0.0208(10) Uani 1 d
C6 C 0.2709(8) 1.0711(5) 1.1153(4) 0.0201(9) Uani 1 d
C7 C 0.2505(8) 0.8601(5) 0.8040(5) 0.0236(11) Uani 1 d
C8 C 0.2222(9) 1.1300(5) 0.7925(5) 0.0246(11) Uani 1 d
N1 N 0.2475(9) 0.7710(6) 0.7317(5) 0.0319(11) Uani 1 d
N2 N 0.2162(10) 1.1450(6) 0.7111(5) 0.0381(12) Uani 1 d
O3 O 0.3312(7) 0.6513(4) 1.1408(3) 0.0297(8) Uani 1 d
H3B H 0.262(15) 0.664(9) 1.209(5) 0.06(3) Uiso 1 d
H3A H 0.310(15) 0.730(6) 1.122(7) 0.06(3) Uiso 1 d
O4 O -0.0876(8) 0.3700(4) 0.6761(4) 0.0340(9) Uani 1 d
C9 C -0.0748(10) 0.2831(6) 0.5853(5) 0.0284(11) Uani 1 d
C10 C -0.2369(12) 0.1678(7) 0.5472(6) 0.0421(15) Uani 1 d
H10A H -0.3409 0.1769 0.6046 0.063 Uiso 1 calc
H10B H -0.1606 0.0859 0.5341 0.063 Uiso 1 calc
H10C H -0.3125 0.1673 0.4785 0.063 Uiso 1 calc
C11 C 0.1070(11) 0.2827(7) 0.5071(5) 0.0352(13) Uani 1 d
H11A H 0.1814 0.1985 0.4899 0.042 Uiso 1 calc
H11B H 0.0423 0.2875 0.4368 0.042 Uiso 1 calc
C12 C 0.2751(13) 0.3940(8) 0.5522(6) 0.0441(16) Uani 1 d
H12A H 0.3807 0.388 0.4961 0.066 Uiso 1 calc
H12B H 0.3478 0.3869 0.6191 0.066 Uiso 1 calc
H12C H 0.2037 0.4781 0.5702 0.066 Uiso 1 calc

loop_
_atom_site_aniso_label
_atom_site_aniso_U_11
_atom_site_aniso_U_22
_atom_site_aniso_U_33
_atom_site_aniso_U_23
_atom_site_aniso_U_13
_atom_site_aniso_U_12
Cs1 0.0309(2) 0.02183(18) 0.01719(18) 0.00672(12) 0.00246(12) 0.00518(12)
Cl1 0.0294(7) 0.0251(6) 0.0245(6) 0.0039(5) 0.0059(5) 0.0041(4)
Cl2 0.0273(6) 0.0299(6) 0.0203(5) 0.0093(5) 0.0049(4) 0.0045(4)
O1 0.0250(19) 0.0192(16) 0.0230(17) 0.0086(14) 0.0034(14) 0.0023(13)
O2 0.032(2) 0.0195(17) 0.031(2) 0.0134(15) 0.0073(15) 0.0075(14)
C1 0.013(2) 0.021(2) 0.021(2) 0.0078(19) 0.0028(17) 0.0071(16)
C2 0.017(2) 0.022(2) 0.018(2) 0.0075(19) 0.0017(17) 0.0018(17)
C3 0.016(2) 0.024(2) 0.019(2) 0.0068(19) 0.0014(17) 0.0030(17)
C4 0.013(2) 0.024(2) 0.022(2) 0.005(2) 0.0057(17) 0.0052(17)
C5 0.014(2) 0.027(2) 0.022(2) 0.0072(19) 0.0039(17) 0.0018(17)
C6 0.020(2) 0.027(2) 0.017(2) 0.0099(19) 0.0054(17) 0.0040(18)
C7 0.016(2) 0.022(2) 0.039(3) 0.018(3) 0.010(2) 0.0088(18)
C8 0.024(3) 0.019(2) 0.029(3) 0.004(2) 0.011(2) 0.0022(18)
N1 0.027(3) 0.040(3) 0.029(3) 0.013(2) -0.0010(19) -0.001(2)
N2 0.038(3) 0.042(3) 0.036(3) 0.016(2) -0.005(2) 0.008(2)
O3 0.041(2) 0.0266(19) 0.0216(18) 0.0080(15) 0.0068(16) 0.0067(16)
O4 0.041(3) 0.034(2) 0.0233(19) 0.0030(17) 0.0111(17) 0.0048(17)
C9 0.027(3) 0.035(3) 0.024(3) 0.010(2) 0.000(2) 0.007(2)
C10 0.036(4) 0.046(4) 0.034(3) 0.000(3) 0.001(3) 0.000(3)
C11 0.045(4) 0.042(3) 0.017(2) 0.007(2) 0.003(2) 0.002(3)
C12 0.045(4) 0.056(4) 0.029(3) 0.011(3) 0.009(3) -0.003(3)

loop_
_atom_type_symbol
_atom_type_description
_atom_type_scat_dispersion_real
_atom_type_scat_dispersion_imag
_atom_type_scat_source
C C 0.0181 0.0091 'International Tables Vol C Tables 4.2.6.8 and 6.1.1.4'
Cl Cl 0.3639 0.7018 'International Tables Vol C Tables 4.2.6.8 and 6.1.1.4'
Cs Cs -0.7457 7.9052 'International Tables Vol C Tables 4.2.6.8 and 6.1.1.4'
N N 0.0311 0.018 'International Tables Vol C Tables 4.2.6.8 and 6.1.1.4'
O O 0.0492 0.0322 'International Tables Vol C Tables 4.2.6.8 and 6.1.1.4'
H H 0 0 'International Tables Vol C Tables 4.2.6.8 and 6.1.1.4'

loop_
_geom_angle_atom_site_label_1
_geom_angle_atom_site_label_2
_geom_angle_atom_site_label_3
_geom_angle
_geom_angle_site_symmetry_1
_geom_angle_site_symmetry_3
O2 Cs1 O3 64.81(11) 1_545 .
O2 Cs1 O1 118.78(10) 1_545 .
O3 Cs1 O1 54.61(10) . .
O2 Cs1 O3 66.77(11) 1_545 2_667
O3 Cs1 O3 90.46(10) . 2_667
O1 Cs1 O3 118.49(11) . 2_667
O2 Cs1 O4 93.70(12) 1_545 .
O3 Cs1 O4 145.03(11) . .
O1 Cs1 O4 131.61(11) . .
O3 Cs1 O4 106.60(11) 2_667 .
O2 Cs1 O2 85.87(10) 1_545 2_577
O3 Cs1 O2 69.41(11) . 2_577
O1 Cs1 O2 66.67(10) . 2_577
O3 Cs1 O2 151.37(10) 2_667 2_577
O4 Cs1 O2 82.44(11) . 2_577
O2 Cs1 N1 174.52(11) 1_545 .
O3 Cs1 N1 114.90(12) . .
O1 Cs1 N1 60.37(11) . .
O3 Cs1 N1 118.62(12) 2_667 .
O4 Cs1 N1 83.84(12) . .
O2 Cs1 N1 88.95(11) 2_577 .
O2 Cs1 O2 95.83(10) 1_545 2_677
O3 Cs1 O2 59.28(10) . 2_677
O1 Cs1 O2 61.59(9) . 2_677
O3 Cs1 O2 56.96(10) 2_667 2_677
O4 Cs1 O2 154.85(10) . 2_677
O2 Cs1 O2 121.40(12) 2_577 2_677
N1 Cs1 O2 88.39(11) . 2_677
O2 Cs1 Cl1 121.03(8) 1_545 2_577
O3 Cs1 Cl1 113.12(8) . 2_577
O1 Cs1 Cl1 78.88(7) . 2_577
O3 Cs1 Cl1 156.39(8) 2_667 2_577
O4 Cs1 Cl1 53.06(8) . 2_577
O2 Cs1 Cl1 47.66(7) 2_577 2_577
N1 Cs1 Cl1 53.68(9) . 2_577
O2 Cs1 Cl1 136.03(6) 2_677 2_577
O2 Cs1 Cl1 131.69(8) 1_545 2_677
O3 Cs1 Cl1 101.91(9) . 2_677
O1 Cs1 Cl1 72.82(7) . 2_677
O3 Cs1 Cl1 67.20(8) 2_667 2_677
O4 Cs1 Cl1 112.76(8) . 2_677
O2 Cs1 Cl1 135.20(7) 2_577 2_677
N1 Cs1 Cl1 53.74(9) . 2_677
O2 Cs1 Cl1 45.48(6) 2_677 2_677
Cl1 Cs1 Cl1 107.04(3) 2_577 2_677
O2 Cs1 C12 118.20(15) 1_545 .
O3 Cs1 C12 168.84(14) . .
O1 Cs1 C12 122.94(14) . .
O3 Cs1 C12 81.59(15) 2_667 .
O4 Cs1 C12 45.82(14) . .
O2 Cs1 C12 120.74(14) 2_577 .
N1 Cs1 C12 63.24(15) . .
O2 Cs1 C12 109.62(13) 2_677 .
Cl1 Cs1 C12 75.22(13) 2_577 .
Cl1 Cs1 C12 67.81(11) 2_677 .
O2 Cs1 C7 162.16(11) 1_545 .
O3 Cs1 C7 99.24(12) . .
O1 Cs1 C7 44.64(11) . .
O3 Cs1 C7 123.88(11) 2_667 .
O4 Cs1 C7 96.09(12) . .
O2 Cs1 C7 80.70(10) 2_577 .
N1 Cs1 C7 15.81(13) . .
O2 Cs1 C7 81.42(10) 2_677 .
Cl1 Cs1 C7 55.98(8) 2_577 .
Cl1 Cs1 C7 56.70(8) 2_677 .
C12 Cs1 C7 79.03(15) . .
C5 Cl1 Cs1 93.39(18) . 2_577
C5 Cl1 Cs1 87.47(17) . 2_677
Cs1 Cl1 Cs1 107.04(3) 2_577 2_677
C1 O1 Cs1 145.0(3) . .
C4 O2 Cs1 149.0(3) . 1_565
C4 O2 Cs1 111.4(3) . 2_577
Cs1 O2 Cs1 94.13(10) 1_565 2_577
C4 O2 Cs1 96.3(3) . 2_677
Cs1 O2 Cs1 84.17(9) 1_565 2_677
Cs1 O2 Cs1 121.40(11) 2_577 2_677
O1 C1 C2 121.8(5) . .
O1 C1 C6 123.3(5) . .
C2 C1 C6 114.9(4) . .
C3 C2 C1 122.4(4) . .
C3 C2 C7 121.9(4) . .
C1 C2 C7 115.6(4) . .
C2 C3 C4 122.2(5) . .
C2 C3 C8 120.9(4) . .
C4 C3 C8 116.9(5) . .
O2 C4 C3 123.0(5) . .
O2 C4 C5 122.2(5) . .
C3 C4 C5 114.8(5) . .
C6 C5 C4 123.0(5) . .
C6 C5 Cl1 122.3(4) . .
C4 C5 Cl1 114.7(4) . .
C5 C6 C1 122.6(5) . .
C5 C6 Cl2 122.2(4) . .
C1 C6 Cl2 115.2(4) . .
N1 C7 C2 177.2(6) . .
N1 C7 Cs1 65.6(4) . .
C2 C7 Cs1 111.8(3) . .
N2 C8 C3 177.2(6) . .
C7 N1 Cs1 98.6(4) . .
Cs1 O3 Cs1 89.54(10) . 2_667
Cs1 O3 H3B 142(6) . .
Cs1 O3 H3B 111(5) 2_667 .
Cs1 O3 H3A 79(6) . .
Cs1 O3 H3A 131(6) 2_667 .
H3B O3 H3A 106(4) . .
C9 O4 Cs1 135.7(4) . .
O4 C9 C10 121.2(6) . .
O4 C9 C11 121.9(6) . .
C10 C9 C11 116.9(5) . .
C9 C10 H10A 109.5 . .
C9 C10 H10B 109.5 . .
H10A C10 H10B 109.5 . .
C9 C10 H10C 109.5 . .
H10A C10 H10C 109.5 . .
H10B C10 H10C 109.5 . .
C12 C11 C9 115.2(5) . .
C12 C11 H11A 108.5 . .
C9 C11 H11A 108.5 . .
C12 C11 H11B 108.5 . .
C9 C11 H11B 108.5 . .
H11A C11 H11B 107.5 . .
C11 C12 Cs1 108.6(4) . .
C11 C12 H12A 109.5 . .
Cs1 C12 H12A 137.8 . .
C11 C12 H12B 109.5 . .
Cs1 C12 H12B 39.1 . .
H12A C12 H12B 109.5 . .
C11 C12 H12C 109.5 . .
Cs1 C12 H12C 73.5 . .
H12A C12 H12C 109.5 . .
H12B C12 H12C 109.5 . .

loop_
_geom_bond_atom_site_label_1
_geom_bond_atom_site_label_2
_geom_bond_distance
_geom_bond_site_symmetry_2
Cs1 O2 2.969(4) 1_545
Cs1 O3 3.153(4) .
Cs1 O1 3.160(4) .
Cs1 O3 3.186(4) 2_667
Cs1 O4 3.203(5) .
Cs1 O2 3.353(4) 2_577
Cs1 N1 3.589(5) .
Cs1 O2 3.649(4) 2_677
Cs1 Cl1 3.7607(14) 2_577
Cs1 Cl1 3.8357(14) 2_677
Cs1 C12 3.852(7) .
Cs1 C7 3.897(5) .
Cs1 H3A 3.12(9) .
Cl1 C5 1.725(5) .
Cl1 Cs1 3.7607(14) 2_577
Cl1 Cs1 3.8357(13) 2_677
Cl2 C6 1.727(5) .
O1 C1 1.246(6) .
O2 C4 1.234(7) .
O2 Cs1 2.969(4) 1_565
O2 Cs1 3.353(4) 2_577
O2 Cs1 3.649(4) 2_677
C1 C2 1.455(7) .
C1 C6 1.473(7) .
C2 C3 1.392(7) .
C2 C7 1.480(7) .
C3 C4 1.456(7) .
C3 C8 1.471(8) .
C4 C5 1.474(7) .
C5 C6 1.352(7) .
C7 N1 1.074(8) .
C8 N2 1.084(9) .
O3 Cs1 3.185(4) 2_667
O3 H3B 0.94(7) .
O3 H3A 0.95(7) .
O4 C9 1.214(8) .
C9 C10 1.507(9) .
C9 C11 1.508(8) .
C10 H10A 0.96 .
C10 H10B 0.96 .
C10 H10C 0.96 .
C11 C12 1.508(10) .
C11 H11A 0.97 .
C11 H11B 0.97 .
C12 H12A 0.96 .
C12 H12B 0.96 .
C12 H12C 0.96 .

loop_
_geom_torsion_atom_site_label_1
_geom_torsion_atom_site_label_2
_geom_torsion_atom_site_label_3
_geom_torsion_atom_site_label_4
_geom_torsion
_geom_torsion_site_symmetry_1
Cs1 O1 C1 C2 -15.7(9) .
Cs1 O1 C1 C6 162.9(4) .
O1 C1 C2 C3 -178.3(5) .
C6 C1 C2 C3 2.9(7) .
O1 C1 C2 C7 3.4(7) .
C6 C1 C2 C7 -175.4(4) .
C1 C2 C3 C4 -2.2(8) .
C7 C2 C3 C4 176.0(4) .
C1 C2 C3 C8 179.4(5) .
C7 C2 C3 C8 -2.4(8) .
Cs1 O2 C4 C3 -25.8(10) 1_565
Cs1 O2 C4 C3 117.8(4) 2_577
Cs1 O2 C4 C3 -114.9(4) 2_677
Cs1 O2 C4 C5 156.7(5) 1_565
Cs1 O2 C4 C5 -59.7(5) 2_577
Cs1 O2 C4 C5 67.6(5) 2_677
C2 C3 C4 O2 -176.4(5) .
C8 C3 C4 O2 2.1(7) .
C2 C3 C4 C5 1.2(7) .
C8 C3 C4 C5 179.7(5) .
O2 C4 C5 C6 176.2(5) .
C3 C4 C5 C6 -1.4(7) .
O2 C4 C5 Cl1 -2.3(7) .
C3 C4 C5 Cl1 -180.0(3) .
Cs1 Cl1 C5 C6 -130.1(4) 2_577
Cs1 Cl1 C5 C6 123.0(4) 2_677
Cs1 Cl1 C5 C4 48.5(4) 2_577
Cs1 Cl1 C5 C4 -58.4(4) 2_677
C4 C5 C6 C1 2.4(8) .
Cl1 C5 C6 C1 -179.1(4) .
C4 C5 C6 Cl2 -175.8(4) .
Cl1 C5 C6 Cl2 2.6(7) .
O1 C1 C6 C5 178.2(5) .
C2 C1 C6 C5 -3.0(7) .
O1 C1 C6 Cl2 -3.4(7) .
C2 C1 C6 Cl2 175.4(4) .
C3 C2 C7 Cs1 -174.4(4) .
C1 C2 C7 Cs1 3.8(5) .
Cs1 O4 C9 C10 137.1(5) .
Cs1 O4 C9 C11 -40.9(9) .
O4 C9 C11 C12 2.5(9) .
C10 C9 C11 C12 -175.6(6) .
C9 C11 C12 Cs1 20.8(7) .
